data_1536777
loop_
_publ_author_name
'Yamaguchi, Goro'
'Sakamoto, Kenichi'

_publ_section_title
;
 Crystal structure of bayerite
;
_journal_issue 1
_journal_name_full 'Bulletin of the Chemical Society of Japan'
_journal_page_first 140
_journal_page_last 141
_journal_paper_doi 10.1246/bcsj.31.140
_journal_volume 31
_journal_year 1958
_chemical_formula_sum 'Al H3 O3'
_chemical_name_systematic 'Al (O H)3'
_space_group_IT_number 162
_symmetry_space_group_name_Hall '-P 3 2'
_symmetry_space_group_name_H-M 'P -3 1 m'
_cell_angle_alpha 90
_cell_angle_beta 90
_cell_angle_gamma 120
_cell_formula_units_Z 2
_cell_length_a 5.047
_cell_length_b 5.047
_cell_length_c 4.73
_cell_volume 104.342
_citation_journal_id_ASTM BCSJA8
_cod_data_source_file Yamaguchi_BCSJA8_1958_510.cif
_cod_data_source_block H3Al1O3
_cod_original_cell_volume 104.3418
_cod_original_formula_sum 'H3 Al1 O3'
_cod_database_code 1536777

loop_
_symmetry_equiv_pos_as_xyz
x,y,z
-y,x-y,z
-x+y,-x,z
-y,-x,-z
x,x-y,-z
-x+y,y,-z
-x,-y,-z
y,-x+y,-z
x-y,x,-z
y,x,z
-x,-x+y,z
x-y,-y,z

loop_
_atom_site_label
_atom_site_type_symbol
_atom_site_fract_x
_atom_site_fract_y
_atom_site_fract_z
_atom_site_occupancy
_atom_site_U_iso_or_equiv
Al1 Al+3 0.3333 0.6667 0 1 0.0
O1 O-2 0.34 0 0.21 1 0.0
